data_8103431
loop_
_publ_author_name
'Merlo, F.'
'Pani, M.'
'Fornasini, M.L.'

_publ_section_title
;
 New phases in the Yb - Au - Si and Ca - Au - Si systems
;
_journal_name_full 'Zeitschrift fuer Kristallographie (149,1979-)'
_journal_page_first 108
_journal_page_last 110
_journal_volume 214
_journal_year 1999
_chemical_formula_sum 'Au0.63 Si1.37 Yb'
_chemical_name_systematic 'Yb Au0.63 Si1.37'
_space_group_IT_number 191
_symmetry_space_group_name_Hall '-P 6 2'
_symmetry_space_group_name_H-M 'P 6/m m m'
_cell_angle_alpha 90
_cell_angle_beta 90
_cell_angle_gamma 120
_cell_formula_units_Z 1
_cell_length_a 4.163
_cell_length_b 4.163
_cell_length_c 4.009
_cell_volume 60.170
_citation_journal_id_ASTM ZEKRDZ
_cod_data_source_file gold_41.cif
_cod_data_source_block Au0.63Si1.37Yb1
_cod_original_cell_volume 60.16993
_cod_original_formula_sum 'Au0.63 Si1.37 Yb1'
_cod_database_code 8103431

loop_
_symmetry_equiv_pos_as_xyz
x,y,z
x-y,x,z
-y,x-y,z
-x,-y,z
-x+y,-x,z
y,-x+y,z
-y,-x,-z
x-y,-y,-z
x,x-y,-z
y,x,-z
-x+y,y,-z
-x,-x+y,-z
-x,-y,-z
-x+y,-x,-z
y,-x+y,-z
x,y,-z
x-y,x,-z
-y,x-y,-z
y,x,z
-x+y,y,z
-x,-x+y,z
-y,-x,z
x-y,-y,z
x,x-y,z

loop_
_atom_site_label
_atom_site_type_symbol
_atom_site_fract_x
_atom_site_fract_y
_atom_site_fract_z
_atom_site_occupancy
_atom_site_U_iso_or_equiv
Si1 Si 0.3333 0.6667 0.5 0.686 0.0
Yb1 Yb 0 0 0 1 0.0
Au1 Au 0.3333 0.6667 0.5 0.314 0.0
